data_4022493
loop_
_publ_author_name
'Trevor C. McMorris'
'Qiang Cong'
'Michael J. Kelner'

_publ_section_title
;
 Structure-Activity Relationship Studies of Illudins:
 Analogues Possessing a Spiro-cyclobutane Ring
;
_journal_name_full 'Journal of Organic Chemistry'
_journal_page_first 9648
_journal_page_last 9653
_journal_paper_doi 10.1021/jo0346499
_journal_volume 68
_journal_year 2003
_chemical_formula_sum 'C13 H16 O3'
_chemical_formula_weight 220.26
_chemical_name_systematic
; 
 ? 
;
_space_group_IT_number 14
_symmetry_cell_setting monoclinic
_symmetry_space_group_name_Hall '-P 2ybc'
_symmetry_space_group_name_H-M 'P 1 21/c 1'
_atom_sites_solution_hydrogens geom
_atom_sites_solution_primary direct
_atom_sites_solution_secondary difmap
_audit_creation_method SHELXL-97
_cell_angle_alpha 90.00
_cell_angle_beta 92.2810(10)
_cell_angle_gamma 90.00
_cell_formula_units_Z 4
_cell_length_a 10.5359(6)
_cell_length_b 9.9811(6)
_cell_length_c 10.2320(6)
_cell_measurement_temperature 100(2)
_cell_volume 1075.14(11)
_computing_cell_refinement 'Bruker SMART'
_computing_data_collection 'Bruker SMART'
_computing_data_reduction 'Bruker SHELXTL'
_computing_molecular_graphics 'Bruker SHELXTL'
_computing_publication_material 'Bruker SHELXTL'
_computing_structure_refinement 'SHELXL-97 (Sheldrick, 1997)'
_computing_structure_solution 'SHELXS-97 (Sheldrick, 1990)'
_diffrn_ambient_temperature 100(2)
_diffrn_measured_fraction_theta_full 0.995
_diffrn_measured_fraction_theta_max 0.995
_diffrn_measurement_device_type 'CCD area detector'
_diffrn_measurement_method 'phi and omega scans'
_diffrn_radiation_monochromator graphite
_diffrn_radiation_source 'fine-focus sealed tube'
_diffrn_radiation_type MoK\a
_diffrn_radiation_wavelength 0.71073
_diffrn_reflns_av_R_equivalents 0.0342
_diffrn_reflns_av_sigmaI/netI 0.0275
_diffrn_reflns_limit_h_max 13
_diffrn_reflns_limit_h_min -13
_diffrn_reflns_limit_k_max 12
_diffrn_reflns_limit_k_min -12
_diffrn_reflns_limit_l_max 13
_diffrn_reflns_limit_l_min -13
_diffrn_reflns_number 9119
_diffrn_reflns_theta_full 27.51
_diffrn_reflns_theta_max 27.51
_diffrn_reflns_theta_min 1.93
_exptl_absorpt_coefficient_mu 0.096
_exptl_absorpt_correction_T_max 0.9538
_exptl_absorpt_correction_T_min 0.9361
_exptl_absorpt_correction_type none
_exptl_crystal_colour colorless
_exptl_crystal_density_diffrn 1.361
_exptl_crystal_density_method 'not measured'
_exptl_crystal_description prism
_exptl_crystal_F_000 472
_exptl_crystal_size_max 0.70
_exptl_crystal_size_mid 0.60
_exptl_crystal_size_min 0.50
_refine_diff_density_max 0.461
_refine_diff_density_min -0.221
_refine_diff_density_rms 0.055
_refine_ls_extinction_method none
_refine_ls_goodness_of_fit_ref 1.033
_refine_ls_hydrogen_treatment mixed
_refine_ls_matrix_type full
_refine_ls_number_parameters 146
_refine_ls_number_reflns 2467
_refine_ls_number_restraints 0
_refine_ls_restrained_S_all 1.033
_refine_ls_R_factor_all 0.0487
_refine_ls_R_factor_gt 0.0439
_refine_ls_shift/su_max 0.011
_refine_ls_shift/su_mean 0.003
_refine_ls_structure_factor_coef Fsqd
_refine_ls_weighting_details 'calc w=1/[\s^2^(Fo^2^)+(0.0825P)^2^+0.1307P] where P=(Fo^2^+2Fc^2^)/3'
_refine_ls_weighting_scheme calc
_refine_ls_wR_factor_gt 0.1205
_refine_ls_wR_factor_ref 0.1239
_reflns_number_gt 2152
_reflns_number_total 2467
_reflns_threshold_expression >2sigma(I)
_cod_data_source_file jo0346499si20030515_125827.cif
_cod_data_source_block a
_cod_depositor_comments
;
The following automatic conversions were performed:
'_symmetry_cell_setting' value 'Monoclinic' changed to 'monoclinic'
according to '/home/saulius/struct/CIF-dictionaries/cif_core.dic'
dictionary named 'cif_core.dic' version 2.4.1 from 2010-06-29.

Automatic conversion script
Id: cif_fix_enum 1527 2010-12-29 10:47:43Z saulius 
;
_cod_original_sg_symbol_H-M 'P 21/c'
_cod_database_code 4022493

loop_
_symmetry_equiv_pos_as_xyz
'x, y, z'
'-x, y+1/2, -z+1/2'
'-x, -y, -z'
'x, -y-1/2, z-1/2'

loop_
_atom_site_label
_atom_site_type_symbol
_atom_site_fract_x
_atom_site_fract_y
_atom_site_fract_z
_atom_site_U_iso_or_equiv
_atom_site_adp_type
_atom_site_occupancy
_atom_site_symmetry_multiplicity
_atom_site_calc_flag
_atom_site_refinement_flags
O1 O -0.25515(8) -0.17577(8) 0.75148(8) 0.0162(2) Uani 1 1 d .
O2 O 0.00632(8) 0.01718(9) 0.82652(9) 0.0217(2) Uani 1 1 d .
O3 O -0.48280(8) -0.27045(10) 1.03304(10) 0.0269(3) Uani 1 1 d .
C1 C -0.12999(11) -0.18219(12) 0.81323(12) 0.0160(3) Uani 1 1 d .
H1A H -0.0671 -0.2359 0.7646 0.019 Uiso 1 1 calc R
C2 C -0.09760(11) -0.03450(12) 0.82779(11) 0.0168(3) Uani 1 1 d .
C3 C -0.22444(11) 0.03413(12) 0.84606(11) 0.0170(3) Uani 1 1 d .
C4 C -0.31319(11) -0.08834(12) 0.84663(11) 0.0158(3) Uani 1 1 d .
C5 C -0.28435(11) -0.16653(12) 0.97702(11) 0.0157(3) Uani 1 1 d .
H5A H -0.2803 -0.1061 1.0550 0.019 Uiso 1 1 calc R
C6 C -0.37760(11) -0.28141(13) 0.99217(12) 0.0188(3) Uani 1 1 d .
C7 C -0.31861(12) -0.40862(13) 0.94307(13) 0.0216(3) Uani 1 1 d .
H7A H -0.3451 -0.4248 0.8505 0.026 Uiso 1 1 calc R
H7B H -0.3445 -0.4864 0.9959 0.026 Uiso 1 1 calc R
C8 C -0.17503(12) -0.38713(12) 0.95698(12) 0.0189(3) Uani 1 1 d .
H8A H -0.1317 -0.4317 0.8847 0.023 Uiso 1 1 calc R
H8B H -0.1410 -0.4241 1.0411 0.023 Uiso 1 1 calc R
C9 C -0.15450(11) -0.23345(11) 0.95204(11) 0.0156(3) Uani 1 1 d .
H9A H -0.0869 -0.2035 1.0169 0.019 Uiso 1 1 calc R
C10 C -0.24693(13) 0.14900(13) 0.74361(13) 0.0240(3) Uani 1 1 d .
H10A H -0.1867 0.1478 0.6718 0.029 Uiso 1 1 calc R
H10B H -0.3358 0.1555 0.7089 0.029 Uiso 1 1 calc R
C11 C -0.21299(14) 0.25172(13) 0.85189(15) 0.0286(3) Uani 1 1 d .
H11A H -0.1261 0.2887 0.8473 0.034 Uiso 1 1 calc R
H11B H -0.2763 0.3244 0.8589 0.034 Uiso 1 1 calc R
C12 C -0.22506(12) 0.14053(12) 0.95572(13) 0.0217(3) Uani 1 1 d .
H12A H -0.3055 0.1440 1.0024 0.026 Uiso 1 1 calc R
H12B H -0.1511 0.1347 1.0182 0.026 Uiso 1 1 calc R
C13 C -0.45032(11) -0.06234(13) 0.80782(12) 0.0201(3) Uani 1 1 d .
H13A H -0.4562 -0.0263 0.7187 0.030 Uiso 1 1 calc R
H13B H -0.4858 0.0025 0.8683 0.030 Uiso 1 1 calc R
H13C H -0.4982 -0.1463 0.8112 0.030 Uiso 1 1 calc R

loop_
_atom_site_aniso_label
_atom_site_aniso_U_11
_atom_site_aniso_U_22
_atom_site_aniso_U_33
_atom_site_aniso_U_23
_atom_site_aniso_U_13
_atom_site_aniso_U_12
O1 0.0182(4) 0.0180(4) 0.0125(4) -0.0028(3) 0.0010(3) 0.0018(3)
O2 0.0202(5) 0.0210(5) 0.0243(5) 0.0006(4) 0.0046(4) -0.0031(3)
O3 0.0194(5) 0.0298(5) 0.0318(5) 0.0093(4) 0.0057(4) 0.0018(4)
C1 0.0160(6) 0.0164(6) 0.0159(6) -0.0005(4) 0.0025(4) 0.0018(4)
C2 0.0214(6) 0.0176(6) 0.0116(5) 0.0018(4) 0.0027(4) 0.0005(4)
C3 0.0194(6) 0.0149(6) 0.0168(6) -0.0005(4) 0.0016(4) 0.0010(4)
C4 0.0184(6) 0.0151(6) 0.0141(5) -0.0016(4) 0.0017(4) 0.0017(4)
C5 0.0185(6) 0.0154(6) 0.0133(5) -0.0012(4) 0.0019(4) 0.0011(4)
C6 0.0199(6) 0.0212(6) 0.0153(6) 0.0035(5) -0.0006(4) -0.0010(5)
C7 0.0258(7) 0.0171(6) 0.0220(6) -0.0010(5) 0.0026(5) -0.0041(5)
C8 0.0236(6) 0.0150(6) 0.0183(6) 0.0008(4) 0.0041(4) 0.0017(4)
C9 0.0171(6) 0.0151(6) 0.0147(5) -0.0004(4) 0.0014(4) 0.0000(4)
C10 0.0283(7) 0.0165(6) 0.0273(7) 0.0055(5) 0.0007(5) 0.0015(5)
C11 0.0303(7) 0.0154(6) 0.0407(8) -0.0024(5) 0.0090(6) 0.0001(5)
C12 0.0220(6) 0.0182(6) 0.0249(7) -0.0068(5) 0.0032(5) 0.0001(5)
C13 0.0191(6) 0.0220(6) 0.0192(6) 0.0002(5) 0.0002(5) 0.0025(5)

loop_
_atom_type_symbol
_atom_type_description
_atom_type_scat_dispersion_real
_atom_type_scat_dispersion_imag
_atom_type_scat_source
C C 0.0033 0.0016 'International Tables Vol C Tables 4.2.6.8 and 6.1.1.4'
H H 0.0000 0.0000 'International Tables Vol C Tables 4.2.6.8 and 6.1.1.4'
O O 0.0106 0.0060 'International Tables Vol C Tables 4.2.6.8 and 6.1.1.4'

loop_
_geom_angle_atom_site_label_1
_geom_angle_atom_site_label_2
_geom_angle_atom_site_label_3
_geom_angle
C1 O1 C4 97.73(8)
O1 C1 C2 101.42(9)
O1 C1 C9 103.58(9)
C2 C1 C9 106.08(10)
O2 C2 C1 127.73(11)
O2 C2 C3 127.53(11)
C1 C2 C3 104.73(9)
C2 C3 C4 100.35(9)
C2 C3 C12 115.35(10)
C4 C3 C12 121.53(10)
C2 C3 C10 110.99(10)
C4 C3 C10 120.57(10)
C12 C3 C10 88.74(9)
O1 C4 C13 110.50(9)
O1 C4 C3 101.63(9)
C13 C4 C3 116.03(10)
O1 C4 C5 101.43(9)
C13 C4 C5 117.55(10)
C3 C4 C5 107.57(9)
C6 C5 C9 105.62(9)
C6 C5 C4 111.00(9)
C9 C5 C4 102.51(9)
O3 C6 C7 126.07(12)
O3 C6 C5 124.98(12)
C7 C6 C5 108.91(10)
C6 C7 C8 105.67(10)
C7 C8 C9 105.94(10)
C1 C9 C5 100.95(9)
C1 C9 C8 112.78(10)
C5 C9 C8 107.17(9)
C11 C10 C3 88.92(10)
C12 C11 C10 89.62(10)
C11 C12 C3 89.51(10)

loop_
_geom_bond_atom_site_label_1
_geom_bond_atom_site_label_2
_geom_bond_distance
O1 C1 1.4408(14)
O1 C4 1.4597(14)
O2 C2 1.2109(15)
O3 C6 1.2051(15)
C1 C2 1.5190(17)
C1 C9 1.5411(16)
C2 C3 1.5199(16)
C3 C4 1.5392(16)
C3 C12 1.5452(16)
C3 C10 1.5652(17)
C4 C13 1.5056(16)
C4 C5 1.5649(16)
C5 C6 1.5219(17)
C5 C9 1.5527(16)
C6 C7 1.5086(18)
C7 C8 1.5289(17)
C8 C9 1.5502(16)
C10 C11 1.541(2)
C11 C12 1.5451(19)
